data_9016986
loop_
_publ_author_name
'Izatulina, A.'
'Gurzhiy, V.'
'Frank-Kamenetskaya O'

_publ_section_title
;
 Weddellite from renal stones: Structure refinement and dependence of
 crystal chemical features on H2O content.
 Note: Sample 13
;
_journal_name_full 'American Mineralogist'
_journal_page_first 2
_journal_page_last 7
_journal_volume 99
_journal_year 2014
_chemical_compound_source 'oxalic renal stones of St. Petersburg citizens aged 24-65 years'
_chemical_formula_sum 'C2 H4.52 Ca O6.26'
_chemical_name_mineral Weddellite
_space_group_IT_number 87
_space_group_name_Hall '-I 4'
_space_group_name_H-M_alt 'I 4/m'
_symmetry_space_group_name_H-M 'I 4/m'
_cell_angle_alpha 90
_cell_angle_beta 90
_cell_angle_gamma 90
_cell_length_a 12.3622
_cell_length_b 12.3622
_cell_length_c 7.3603
_cell_volume 1124.830
_database_code_amcsd 0020083
_exptl_crystal_density_diffrn 1.994
_cod_data_source_file inputs/fixed/downloads/05/05617.cif
_cod_data_source_block 05617
_cod_original_formula_sum 'Ca C2 O6.26 H4.52'
_cod_database_code 9016986

loop_
_space_group_symop_operation_xyz
x,y,z
1/2+x,1/2+y,1/2+z
y,-x,-z
1/2+y,1/2-x,1/2-z
-y,x,z
1/2-y,1/2+x,1/2+z
x,y,-z
1/2+x,1/2+y,1/2-z
-x,-y,z
1/2-x,1/2-y,1/2+z
-y,x,-z
1/2-y,1/2+x,1/2-z
y,-x,z
1/2+y,1/2-x,1/2+z
-x,-y,-z
1/2-x,1/2-y,1/2-z

loop_
_atom_site_aniso_label
_atom_site_aniso_U_11
_atom_site_aniso_U_22
_atom_site_aniso_U_33
_atom_site_aniso_U_12
_atom_site_aniso_U_13
_atom_site_aniso_U_23
Ca1 0.01689 0.01595 0.01298 0.00139 0.00000 0.00000
C1 0.02390 0.01660 0.01310 -0.00090 -0.00150 0.00060
O1 0.03150 0.01650 0.01500 -0.00320 0.00100 -0.00250
O2 0.07810 0.01640 0.01660 -0.00470 -0.00670 0.00310
OW1 0.05890 0.02170 0.02920 -0.00500 0.00000 0.00000
OW2 0.03250 0.04920 0.03630 0.01500 0.00000 0.00000

loop_
_atom_site_label
_atom_site_fract_x
_atom_site_fract_y
_atom_site_fract_z
_atom_site_occupancy
_atom_site_U_iso_or_equiv
_atom_site_type_symbol
_atom_site_attached_hydrogens
Ca1 0.30065 0.19917 0.50000 1.00000 0.01527 Ca 0
C1 0.25769 -0.05337 0.39469 1.00000 0.01790 C 0
O1 0.25436 -0.14343 0.31719 1.00000 0.02099 O 0
O2 0.26318 0.03699 0.31989 1.00000 0.03700 O 0
OW1 0.35309 0.38568 0.50000 1.00000 0.03660 O 0
OW2 0.48147 0.11761 0.50000 1.00000 0.03930 O 0
Wat3 0.50000 0.50000 0.15400 0.26000 0.09500 O 2
Wat31 0.50000 0.50000 0.23400 0.26000 0.08100 O 2
H1 0.33900 0.42400 0.39400 1.00000 0.12500 H 0
H2 0.50300 0.10500 0.38000 1.00000 0.17500 H 0

loop_
_cod_changelog_entry_id
_cod_changelog_entry_author
_cod_changelog_entry_date
_cod_changelog_entry_text
1
;cod-tools version 3.8.0
Id: cif_guess_AMCSD_atom_types 9581 2023-05-17 12:35:41Z saulius
;
2023-05-23T09:20:45+03:00
;Derived atom types and hydrogen counts
from atom names that follow the AMCSD naming convention
(Wat == water, O-H == hydroxyl).
;

loop_
_cod_related_entry_id
_cod_related_entry_database
_cod_related_entry_code
1 AMCSD 0020083

_cell_formula_units_Z 8
